data_7031487
loop_
_publ_author_name
'Zili\'c, Dijana'
'Rakvin, Boris'
'Mili\'c, Dalibor'
'Paji\'c, Damir'
'Dilovi\'c, Ivica'
'Cametti, Massimo'
'D\<zoli\'c, Zoran'

_publ_section_title
;
 Crystal structures and magnetic properties of a set of dihalo-bridged
 oxalamidato copper(ii) dimers.
;
_journal_issue 31
_journal_name_full 'Dalton transactions (Cambridge, England : 2003)'
_journal_page_first 11877
_journal_page_last 11887
_journal_paper_doi 10.1039/c4dt00925h
_journal_volume 43
_journal_year 2014
_chemical_formula_moiety 'C30 H28 Cl2 Cu2 N6 O4'
_chemical_formula_sum 'C30 H28 Cl2 Cu2 N6 O4'
_chemical_formula_weight 734.56
_chemical_name_systematic
;
bis(\m-Chloro)-bis(N-benzyl-N'-((2-pyridin-2-yl)methyl)oxalamidato-N,N'',O)-
di-copper(II)
;
_space_group_IT_number 14
_symmetry_cell_setting monoclinic
_symmetry_Int_Tables_number 14
_symmetry_space_group_name_Hall '-P 2ybc'
_symmetry_space_group_name_H-M 'P 1 21/c 1'
_atom_sites_solution_hydrogens difmap
_atom_sites_solution_primary direct
_atom_sites_solution_secondary difmap
_audit_creation_method SHELXL-97
_cell_angle_alpha 90.00
_cell_angle_beta 101.955(4)
_cell_angle_gamma 90.00
_cell_formula_units_Z 2
_cell_length_a 7.7369(3)
_cell_length_b 9.8930(3)
_cell_length_c 21.9325(10)
_cell_measurement_reflns_used 4994
_cell_measurement_temperature 150(1)
_cell_measurement_theta_max 28.9434
_cell_measurement_theta_min 4.2192
_cell_volume 1642.33(11)
_computing_cell_refinement
;
CrysAlisPro, Oxford Diffraction Ltd.,
Version 1.171.34.44 (release 25-10-2010 CrysAlis171 .NET)
(compiled Oct 25 2010,18:11:34)
;
_computing_data_collection
;
CrysAlisPro, Oxford Diffraction Ltd.,
Version 1.171.34.44 (release 25-10-2010 CrysAlis171 .NET)
(compiled Oct 25 2010,18:11:34)
;
_computing_data_reduction
;
CrysAlisPro, Oxford Diffraction Ltd.,
Version 1.171.34.44 (release 25-10-2010 CrysAlis171 .NET)
(compiled Oct 25 2010,18:11:34)
;
_computing_structure_refinement 'SHELXL-97 (Sheldrick, 2008)'
_computing_structure_solution 'SHELXS-97 (Sheldrick, 2008)'
_diffrn_ambient_temperature 150(1)
_diffrn_detector_area_resol_mean 16.3426
_diffrn_measured_fraction_theta_full 0.998
_diffrn_measured_fraction_theta_max 0.998
_diffrn_measurement_device_type 'Xcalibur, Sapphire3'
_diffrn_measurement_method '\w scans'
_diffrn_radiation_collimation '0.8 mm'
_diffrn_radiation_monochromator graphite
_diffrn_radiation_source 'Enhance (Mo) X-ray Source'
_diffrn_radiation_type 'Mo K\a'
_diffrn_radiation_wavelength 0.7107
_diffrn_reflns_av_R_equivalents 0.0422
_diffrn_reflns_av_sigmaI/netI 0.0370
_diffrn_reflns_limit_h_max 9
_diffrn_reflns_limit_h_min -9
_diffrn_reflns_limit_k_max 12
_diffrn_reflns_limit_k_min -12
_diffrn_reflns_limit_l_max 27
_diffrn_reflns_limit_l_min -26
_diffrn_reflns_number 10974
_diffrn_reflns_theta_full 26.00
_diffrn_reflns_theta_max 26.00
_diffrn_reflns_theta_min 2.69
_exptl_absorpt_coefficient_mu 1.501
_exptl_absorpt_correction_T_max 1.00000
_exptl_absorpt_correction_T_min 0.65164
_exptl_absorpt_correction_type multi-scan
_exptl_absorpt_process_details
;
CrysAlisPro, Oxford Diffraction Ltd.,
Version 1.171.34.44 (release 25-10-2010 CrysAlis171 .NET)
(compiled Oct 25 2010,18:11:34)
Empirical absorption correction using spherical harmonics,
implemented in SCALE3 ABSPACK scaling algorithm.
;
_exptl_crystal_colour blue
_exptl_crystal_density_diffrn 1.485
_exptl_crystal_density_method 'not measured'
_exptl_crystal_description plate
_exptl_crystal_F_000 748
_exptl_crystal_size_max 0.75
_exptl_crystal_size_mid 0.20
_exptl_crystal_size_min 0.01
_refine_diff_density_max 0.509
_refine_diff_density_min -0.573
_refine_diff_density_rms 0.066
_refine_ls_extinction_method none
_refine_ls_goodness_of_fit_ref 1.040
_refine_ls_hydrogen_treatment mixed
_refine_ls_matrix_type full
_refine_ls_number_parameters 258
_refine_ls_number_reflns 3231
_refine_ls_number_restraints 185
_refine_ls_restrained_S_all 1.024
_refine_ls_R_factor_all 0.0511
_refine_ls_R_factor_gt 0.0366
_refine_ls_shift/su_max 0.001
_refine_ls_shift/su_mean 0.000
_refine_ls_structure_factor_coef Fsqd
_refine_ls_weighting_details 'calc w=1/[\s^2^(Fo^2^)+(0.0383P)^2^+0.8320P] where P=(Fo^2^+2Fc^2^)/3'
_refine_ls_weighting_scheme calc
_refine_ls_wR_factor_gt 0.0822
_refine_ls_wR_factor_ref 0.0891
_reflns_number_gt 2607
_reflns_number_total 3231
_reflns_threshold_expression >2\s(I)
_cod_data_source_file c4dt00925h2.cif
_cod_data_source_block L2-Cl
_cod_depositor_comments 'Adding full bibliography for 7031487--7031489.cif.'
_cod_original_sg_symbol_H-M 'P 21/c'
_cod_database_code 7031487

loop_
_symmetry_equiv_pos_as_xyz
'x, y, z'
'-x, y+1/2, -z+1/2'
'-x, -y, -z'
'x, -y-1/2, z-1/2'

loop_
_atom_site_label
_atom_site_type_symbol
_atom_site_fract_x
_atom_site_fract_y
_atom_site_fract_z
_atom_site_U_iso_or_equiv
_atom_site_adp_type
_atom_site_occupancy
_atom_site_symmetry_multiplicity
_atom_site_calc_flag
_atom_site_refinement_flags
_atom_site_disorder_assembly
_atom_site_disorder_group
C7 C 0.2375(3) 0.6162(2) 0.52073(12) 0.0321(6) Uani 1 1 d . . .
C6 C 0.0347(3) 0.6063(2) 0.59020(13) 0.0341(6) Uani 1 1 d . . .
H6A H 0.1214 0.6108 0.6303 0.041 Uiso 1 1 calc R . .
H6B H 0.0075 0.5101 0.5801 0.041 Uiso 1 1 calc R . .
C1 C -0.1320(3) 0.6815(2) 0.59522(12) 0.0309(5) Uani 1 1 d . . .
C5 C -0.3187(3) 0.8619(3) 0.56111(13) 0.0384(6) Uani 1 1 d . . .
H5 H -0.3476 0.9382 0.5347 0.046 Uiso 1 1 calc R . .
C4 C -0.4261(4) 0.8289(3) 0.60128(14) 0.0421(7) Uani 1 1 d . . .
H4 H -0.5276 0.8818 0.6028 0.051 Uiso 1 1 calc R . .
C3 C -0.3844(4) 0.7178(3) 0.63950(14) 0.0430(7) Uani 1 1 d . . .
H3 H -0.4575 0.6927 0.6675 0.052 Uiso 1 1 calc R . .
C2 C -0.2350(4) 0.6434(3) 0.63661(14) 0.0388(6) Uani 1 1 d . . .
H2 H -0.2038 0.5670 0.6628 0.047 Uiso 1 1 calc R . .
C8 C 0.2773(3) 0.7056(2) 0.46826(12) 0.0335(6) Uani 1 1 d . . .
N3 N 0.4092(3) 0.6714(2) 0.44295(10) 0.0334(5) Uani 1 1 d D A .
H3N H 0.463(3) 0.597(2) 0.4558(12) 0.037(8) Uiso 1 1 d D . .
C9 C 0.4588(4) 0.7487(3) 0.39209(14) 0.0441(7) Uani 1 1 d D . .
H9A H 0.5875 0.7393 0.3945 0.053 Uiso 0.840(5) 1 calc PR A 1
H9B H 0.4331 0.8456 0.3971 0.053 Uiso 0.840(5) 1 calc PR A 1
H9C H 0.5846 0.7753 0.4043 0.053 Uiso 0.160(5) 1 d PR A 2
H9D H 0.3872 0.8323 0.3850 0.053 Uiso 0.160(5) 1 d PR A 2
C10A C 0.3614(5) 0.7015(3) 0.32972(15) 0.0451(9) Uani 0.840(5) 1 d PDU A 1
C11A C 0.4390(7) 0.6191(4) 0.2921(2) 0.0642(12) Uani 0.840(5) 1 d PDU A 1
H11A H 0.5595 0.5933 0.3044 0.077 Uiso 0.840(5) 1 calc PR A 1
C12A C 0.3339(8) 0.5736(5) 0.2346(2) 0.0826(15) Uani 0.840(5) 1 d PDU A 1
H12A H 0.3861 0.5187 0.2078 0.099 Uiso 0.840(5) 1 calc PR A 1
C13A C 0.1625(10) 0.6069(7) 0.2175(2) 0.1059(19) Uani 0.840(5) 1 d PDU A 1
H13A H 0.0945 0.5747 0.1791 0.127 Uiso 0.840(5) 1 calc PR A 1
C14A C 0.0869(8) 0.6854(6) 0.2544(2) 0.1009(19) Uani 0.840(5) 1 d PDU A 1
H14A H -0.0348 0.7076 0.2420 0.121 Uiso 0.840(5) 1 calc PR A 1
C15A C 0.1830(6) 0.7342(5) 0.30978(19) 0.0695(13) Uani 0.840(5) 1 d PDU A 1
H15A H 0.1273 0.7910 0.3349 0.083 Uiso 0.840(5) 1 calc PR A 1
C10B C 0.4314(10) 0.6691(5) 0.33300(18) 0.054(4) Uani 0.160(5) 1 d PDU A 2
C11B C 0.5689(15) 0.6021(14) 0.3144(5) 0.052(4) Uani 0.160(5) 1 d PDU A 2
H11B H 0.6854 0.6054 0.3389 0.062 Uiso 0.160(5) 1 calc PR A 2
C12B C 0.531(2) 0.5277(16) 0.2575(5) 0.061(4) Uani 0.160(5) 1 d PDU A 2
H12B H 0.6212 0.4756 0.2455 0.074 Uiso 0.160(5) 1 calc PR A 2
C13B C 0.369(2) 0.5302(19) 0.2206(7) 0.068(5) Uani 0.160(5) 1 d PDU A 2
H13B H 0.3435 0.4749 0.1844 0.082 Uiso 0.160(5) 1 calc PR A 2
C14B C 0.243(2) 0.611(3) 0.2346(7) 0.071(5) Uani 0.160(5) 1 d PDU A 2
H14B H 0.1334 0.6192 0.2060 0.085 Uiso 0.160(5) 1 calc PR A 2
C15B C 0.2713(14) 0.6808(16) 0.2899(4) 0.058(4) Uani 0.160(5) 1 d PDU A 2
H15B H 0.1810 0.7378 0.2989 0.070 Uiso 0.160(5) 1 calc PR A 2
O1 O 0.3224(3) 0.51156(17) 0.53740(9) 0.0411(5) Uani 1 1 d . . .
O2 O 0.1820(3) 0.80708(17) 0.45106(9) 0.0430(5) Uani 1 1 d . . .
Cu1 Cu -0.00633(4) 0.82621(3) 0.501301(15) 0.03580(12) Uani 1 1 d . . .
Cl1 Cl 0.16813(9) 1.02966(7) 0.56644(3) 0.03966(18) Uani 1 1 d . . .
N2 N 0.1062(3) 0.6688(2) 0.54169(10) 0.0349(5) Uani 1 1 d . . .
N1 N -0.1737(3) 0.7895(2) 0.55784(10) 0.0313(5) Uani 1 1 d . . .

loop_
_atom_site_aniso_label
_atom_site_aniso_U_11
_atom_site_aniso_U_22
_atom_site_aniso_U_33
_atom_site_aniso_U_23
_atom_site_aniso_U_13
_atom_site_aniso_U_12
C7 0.0299(13) 0.0323(13) 0.0338(14) -0.0044(11) 0.0058(11) 0.0054(11)
C6 0.0330(14) 0.0313(13) 0.0393(15) 0.0043(11) 0.0107(12) 0.0087(11)
C1 0.0288(13) 0.0279(12) 0.0354(14) -0.0043(11) 0.0052(11) 0.0021(10)
C5 0.0330(15) 0.0372(14) 0.0447(16) -0.0004(12) 0.0073(12) 0.0110(11)
C4 0.0288(14) 0.0437(15) 0.0555(19) -0.0058(14) 0.0126(13) 0.0072(12)
C3 0.0359(15) 0.0468(16) 0.0508(18) -0.0023(14) 0.0193(13) -0.0003(13)
C2 0.0369(15) 0.0343(14) 0.0484(17) 0.0025(12) 0.0161(13) 0.0016(11)
C8 0.0334(14) 0.0287(13) 0.0397(15) -0.0052(11) 0.0108(12) 0.0044(11)
N3 0.0342(12) 0.0312(11) 0.0368(13) -0.0023(10) 0.0122(10) 0.0054(10)
C9 0.0444(17) 0.0363(15) 0.0585(19) 0.0019(14) 0.0265(14) 0.0006(13)
C10A 0.073(2) 0.0286(17) 0.039(2) 0.0126(14) 0.0248(17) 0.0081(17)
C11A 0.098(3) 0.047(2) 0.065(3) 0.0075(19) 0.056(2) 0.002(2)
C12A 0.149(4) 0.070(3) 0.047(2) -0.004(2) 0.064(3) 0.003(3)
C13A 0.153(5) 0.124(5) 0.040(3) 0.007(3) 0.016(3) 0.010(5)
C14A 0.112(4) 0.140(5) 0.041(3) 0.016(3) -0.005(2) 0.037(3)
C15A 0.083(3) 0.079(3) 0.043(2) 0.0150(19) 0.005(2) 0.032(2)
C10B 0.057(6) 0.050(6) 0.057(6) 0.006(4) 0.012(4) 0.004(4)
C11B 0.057(5) 0.051(6) 0.050(5) 0.006(4) 0.018(4) 0.000(4)
C12B 0.071(5) 0.059(6) 0.057(6) 0.000(4) 0.018(4) -0.005(4)
C13B 0.075(6) 0.067(6) 0.062(6) -0.004(4) 0.013(4) -0.005(4)
C14B 0.072(6) 0.072(7) 0.067(6) -0.004(4) 0.008(4) -0.003(4)
C15B 0.057(5) 0.057(6) 0.061(6) 0.004(4) 0.013(4) -0.003(4)
O1 0.0380(11) 0.0409(11) 0.0479(12) 0.0075(9) 0.0167(9) 0.0184(8)
O2 0.0484(12) 0.0358(10) 0.0513(12) 0.0100(9) 0.0254(10) 0.0175(9)
Cu1 0.0368(2) 0.03341(19) 0.0403(2) 0.00678(14) 0.01531(14) 0.01400(14)
Cl1 0.0372(4) 0.0411(4) 0.0379(4) 0.0074(3) 0.0013(3) 0.0085(3)
N2 0.0353(12) 0.0312(11) 0.0416(13) 0.0046(10) 0.0162(10) 0.0101(9)
N1 0.0277(11) 0.0299(11) 0.0364(12) -0.0021(9) 0.0070(9) 0.0056(9)

loop_
_atom_type_symbol
_atom_type_description
_atom_type_scat_dispersion_real
_atom_type_scat_dispersion_imag
_atom_type_scat_source
C C 0.0033 0.0016 'International Tables Vol C Tables 4.2.6.8 and 6.1.1.4'
H H 0.0000 0.0000 'International Tables Vol C Tables 4.2.6.8 and 6.1.1.4'
O O 0.0106 0.0060 'International Tables Vol C Tables 4.2.6.8 and 6.1.1.4'
Cu Cu 0.3201 1.2651 'International Tables Vol C Tables 4.2.6.8 and 6.1.1.4'
Cl Cl 0.1484 0.1585 'International Tables Vol C Tables 4.2.6.8 and 6.1.1.4'
N N 0.0061 0.0033 'International Tables Vol C Tables 4.2.6.8 and 6.1.1.4'

loop_
_geom_angle_atom_site_label_1
_geom_angle_atom_site_label_2
_geom_angle_atom_site_label_3
_geom_angle
_geom_angle_site_symmetry_1
_geom_angle_site_symmetry_3
O1 C7 N2 129.2(2) . .
O1 C7 C8 121.8(2) . .
N2 C7 C8 109.0(2) . .
N2 C6 C1 107.9(2) . .
N2 C6 H6A 110.1 . .
C1 C6 H6A 110.1 . .
N2 C6 H6B 110.1 . .
C1 C6 H6B 110.1 . .
H6A C6 H6B 108.4 . .
N1 C1 C2 121.3(2) . .
N1 C1 C6 116.5(2) . .
C2 C1 C6 122.1(2) . .
N1 C5 C4 122.1(3) . .
N1 C5 H5 118.9 . .
C4 C5 H5 118.9 . .
C5 C4 C3 119.0(2) . .
C5 C4 H4 120.5 . .
C3 C4 H4 120.5 . .
C4 C3 C2 119.2(3) . .
C4 C3 H3 120.4 . .
C2 C3 H3 120.4 . .
C1 C2 C3 119.2(3) . .
C1 C2 H2 120.4 . .
C3 C2 H2 120.4 . .
O2 C8 N3 122.8(2) . .
O2 C8 C7 119.4(2) . .
N3 C8 C7 117.8(2) . .
C8 N3 C9 122.7(2) . .
C8 N3 H3N 116.7(19) . .
C9 N3 H3N 120.5(19) . .
N3 C9 C10A 111.8(2) . .
N3 C9 C10B 111.9(2) . .
N3 C9 H9A 109.3 . .
C10A C9 H9A 109.3 . .
N3 C9 H9B 109.3 . .
C10A C9 H9B 109.3 . .
H9A C9 H9B 107.9 . .
N3 C9 H9C 109.3 . .
C10B C9 H9C 109.3 . .
N3 C9 H9D 109.2 . .
C10B C9 H9D 109.2 . .
H9C C9 H9D 107.9 . .
C11A C10A C15A 118.2(4) . .
C11A C10A C9 122.1(4) . .
C15A C10A C9 119.5(3) . .
C10A C11A C12A 118.4(5) . .
C10A C11A H11A 120.8 . .
C12A C11A H11A 120.8 . .
C13A C12A C11A 121.3(4) . .
C13A C12A H12A 119.3 . .
C11A C12A H12A 119.3 . .
C14A C13A C12A 120.2(6) . .
C14A C13A H13A 119.9 . .
C12A C13A H13A 119.9 . .
C13A C14A C15A 120.9(6) . .
C13A C14A H14A 119.5 . .
C15A C14A H14A 119.5 . .
C14A C15A C10A 120.9(5) . .
C14A C15A H15A 119.5 . .
C10A C15A H15A 119.5 . .
C11B C10B C15B 117.9(4) . .
C11B C10B C9 121.9(4) . .
C15B C10B C9 119.3(3) . .
C10B C11B C12B 118.2(5) . .
C10B C11B H11B 120.9 . .
C12B C11B H11B 120.9 . .
C13B C12B C11B 121.2(5) . .
C13B C12B H12B 119.4 . .
C11B C12B H12B 119.4 . .
C14B C13B C12B 120.1(6) . .
C14B C13B H13B 119.9 . .
C12B C13B H13B 119.9 . .
C13B C14B C15B 120.8(6) . .
C13B C14B H14B 119.6 . .
C15B C14B H14B 119.6 . .
C14B C15B C10B 120.7(5) . .
C14B C15B H15B 119.6 . .
C10B C15B H15B 119.6 . .
C8 O2 Cu1 110.94(16) . .
N2 Cu1 N1 81.72(8) . .
N2 Cu1 O2 82.24(8) . .
N1 Cu1 O2 163.25(8) . .
N2 Cu1 Cl1 164.40(7) . 3_576
N1 Cu1 Cl1 100.46(6) . 3_576
O2 Cu1 Cl1 93.74(6) . 3_576
N2 Cu1 Cl1 103.61(7) . .
N1 Cu1 Cl1 97.21(6) . .
O2 Cu1 Cl1 91.19(6) . .
Cl1 Cu1 Cl1 91.50(2) 3_576 .
Cu1 Cl1 Cu1 88.50(2) 3_576 .
C7 N2 C6 122.4(2) . .
C7 N2 Cu1 118.31(18) . .
C6 N2 Cu1 119.10(15) . .
C1 N1 C5 119.2(2) . .
C1 N1 Cu1 114.67(16) . .
C5 N1 Cu1 126.15(18) . .

loop_
_geom_bond_atom_site_label_1
_geom_bond_atom_site_label_2
_geom_bond_distance
_geom_bond_site_symmetry_2
C7 O1 1.240(3) .
C7 N2 1.307(3) .
C7 C8 1.532(4) .
C6 N2 1.437(3) .
C6 C1 1.513(3) .
C6 H6A 0.9900 .
C6 H6B 0.9900 .
C1 N1 1.345(3) .
C1 C2 1.379(3) .
C5 N1 1.345(3) .
C5 C4 1.369(4) .
C5 H5 0.9500 .
C4 C3 1.380(4) .
C4 H4 0.9500 .
C3 C2 1.383(4) .
C3 H3 0.9500 .
C2 H2 0.9500 .
C8 O2 1.256(3) .
C8 N3 1.304(3) .
N3 C9 1.468(3) .
N3 H3N 0.860(17) .
C9 C10A 1.493(4) .
C9 C10B 1.494(5) .
C9 H9A 0.9900 .
C9 H9B 0.9900 .
C9 H9C 0.9900 .
C9 H9D 0.9900 .
C10A C11A 1.382(5) .
C10A C15A 1.397(5) .
C11A C12A 1.425(7) .
C11A H11A 0.9500 .
C12A C13A 1.342(8) .
C12A H12A 0.9500 .
C13A C14A 1.340(8) .
C13A H13A 0.9500 .
C14A C15A 1.374(6) .
C14A H14A 0.9500 .
C15A H15A 0.9500 .
C10B C11B 1.384(5) .
C10B C15B 1.399(6) .
C11B C12B 1.426(7) .
C11B H11B 0.9500 .
C12B C13B 1.343(8) .
C12B H12B 0.9500 .
C13B C14B 1.340(8) .
C13B H13B 0.9500 .
C14B C15B 1.375(6) .
C14B H14B 0.9500 .
C15B H15B 0.9500 .
O2 Cu1 2.0098(18) .
Cu1 N2 1.910(2) .
Cu1 N1 2.003(2) .
Cu1 Cl1 2.2444(7) 3_576
Cu1 Cl1 2.6674(8) .
Cl1 Cu1 2.2444(7) 3_576
